data_2100073
loop_
_publ_author_name
'Richard E. Marsh'

_publ_section_title
;
 Space group <i>P</i>1: an update
;
_journal_issue 3
_journal_name_full 'Acta Crystallographica Section B'
_journal_page_first 359
_journal_page_last 359
_journal_paper_doi 10.1107/S0108768105009651
_journal_volume 61
_journal_year 2005
_chemical_formula_moiety 'C40 H40 O8, C6 H6'
_chemical_formula_sum 'C46 H46 O8'
_space_group_crystal_system tetragonal
_symmetry_space_group_name_H-M 'I -4'
_audit_creation_method CRYM
_cell_angle_alpha 90
_cell_angle_beta 90
_cell_angle_gamma 90
_cell_formula_units_Z 2
_cell_length_a 19.8600
_cell_length_b 19.8600
_cell_length_c 4.9530
_cell_volume 1953.560
_cod_data_source_file bk0148.cif
_cod_data_source_block QOSBOP
_cod_depositor_comments
;
  Added moiety chemical formula and Z value from Marsh (2005) paper.
  The summary chemical formula is calculated from moiety formula using
  AdHocParser
  (svn://www.crystallography.net/cod-tools/trunk/Formulae/AdHocParser.yp,
  revision 1441.)

  Andrius Merkys
  2013-11-11
;
_cod_original_sg_symbol_H-M I-4
_cod_original_formula_sum 'not given'
_cod_database_code 2100073

loop_
_atom_site_label
_atom_site_fract_x
_atom_site_fract_y
_atom_site_fract_z
_atom_site_type_symbol
O1 0.27128 -0.01940 -0.17922 O
O2 0.11767 -0.24987 -0.17185 O
C1 0.19277 0.15953 0.15250 C
C4 0.07799 0.23629 0.16554 C
C2 0.18882 0.21307 -0.02710 C
C3 0.13016 0.25114 -0.02061 C
C5 0.08613 0.18512 0.34253 C
C6 0.14536 0.14586 0.33771 C
C7 0.29734 0.12134 -0.05689 C
C8 0.34593 0.06420 -0.02340 C
C9 0.31743 -0.00357 0.03905 C
C12 0.41278 0.07593 -0.02935 C
H1 0.22500 0.22275 -0.16125 H
H2 0.12300 0.28950 -0.14500 H
H3 0.05138 0.17562 0.48063 H
H4 0.14925 0.10750 0.47375 H
H17 0.27325 0.11750 -0.22700 H
H18 0.31975 0.16450 -0.06025 H
H19 0.29500 -0.00825 0.21000 H
H20 0.35313 -0.04013 0.04412 H
H33 0.43137 0.12162 -0.06312 H
H34 0.44750 0.04225 0.00400 H
C41 -0.03100 -0.06250 -0.14450 C
C42 -0.01538 -0.03112 0.07487 C
C44 -0.01550 -0.03125 -0.36375 C
